data_4330934
loop_
_publ_author_name
'Chelsea D. Cates'
'Thomas W. Myers'
'Louise A. Berben'

_publ_section_title
;
 (IP)2GaIII Complexes Facilitate Net Two-Electron Redox Transformations
 (IP = \a-Iminopyridine)
;
_journal_name_full 'Inorganic Chemistry'
_journal_page_first 11891
_journal_page_last 11897
_journal_paper_doi 10.1021/ic301792w
_journal_volume 51
_journal_year 2012
_chemical_formula_sum 'C82 H72 B F24 Ga N4'
_chemical_formula_weight 1649.97
_chemical_name_systematic
; 
 ? 
;
_space_group_IT_number 13
_symmetry_cell_setting monoclinic
_symmetry_space_group_name_Hall '-P 2yc'
_symmetry_space_group_name_H-M 'P 1 2/c 1'
_atom_sites_solution_hydrogens geom
_atom_sites_solution_primary direct
_atom_sites_solution_secondary difmap
_audit_creation_method SHELXL-97
_cell_angle_alpha 90.00
_cell_angle_beta 119.289(5)
_cell_angle_gamma 90.00
_cell_formula_units_Z 2
_cell_length_a 13.5676(8)
_cell_length_b 17.0986(10)
_cell_length_c 19.0882(14)
_cell_measurement_reflns_used 90
_cell_measurement_temperature 90(2)
_cell_measurement_theta_max 28.34
_cell_measurement_theta_min 2.54
_cell_volume 3862.1(5)
_computing_cell_refinement 'Bruker Saint'
_computing_data_collection 'Bruker Duo'
_computing_data_reduction 'Bruker Saint'
_computing_molecular_graphics 'Bruker Shelxtl'
_computing_publication_material 'Bruker Shelxtl'
_computing_structure_refinement 'SHELXL-97 (Sheldrick, 2008)'
_computing_structure_solution 'SHELXS-97 (Sheldrick, 2008)'
_diffrn_ambient_temperature 90(2)
_diffrn_measured_fraction_theta_full 0.975
_diffrn_measured_fraction_theta_max 0.975
_diffrn_measurement_device_type 'CCD area detector'
_diffrn_measurement_method 'phi and omega scans'
_diffrn_radiation_monochromator graphite
_diffrn_radiation_source 'fine-focus sealed tube'
_diffrn_radiation_type CuK\a
_diffrn_radiation_wavelength 1.54178
_diffrn_reflns_av_R_equivalents 0.1016
_diffrn_reflns_av_sigmaI/netI 0.0751
_diffrn_reflns_limit_h_max 16
_diffrn_reflns_limit_h_min -16
_diffrn_reflns_limit_k_max 20
_diffrn_reflns_limit_k_min -19
_diffrn_reflns_limit_l_max 22
_diffrn_reflns_limit_l_min -23
_diffrn_reflns_number 28803
_diffrn_reflns_theta_full 72.31
_diffrn_reflns_theta_max 72.31
_diffrn_reflns_theta_min 2.58
_exptl_absorpt_coefficient_mu 1.413
_exptl_absorpt_correction_T_max 0.9922
_exptl_absorpt_correction_T_min 0.9686
_exptl_absorpt_correction_type 'numerical Analytical'
_exptl_absorpt_process_details Sadabs
_exptl_crystal_colour Green
_exptl_crystal_density_diffrn 1.419
_exptl_crystal_description Block
_exptl_crystal_F_000 1688
_exptl_crystal_size_max 0.18
_exptl_crystal_size_mid 0.12
_exptl_crystal_size_min 0.09
_refine_diff_density_max 0.501
_refine_diff_density_min -0.741
_refine_diff_density_rms 0.071
_refine_ls_extinction_method none
_refine_ls_goodness_of_fit_ref 1.339
_refine_ls_hydrogen_treatment constr
_refine_ls_matrix_type full
_refine_ls_number_parameters 510
_refine_ls_number_reflns 7447
_refine_ls_number_restraints 0
_refine_ls_restrained_S_all 1.339
_refine_ls_R_factor_all 0.0862
_refine_ls_R_factor_gt 0.0477
_refine_ls_shift/su_max 0.000
_refine_ls_shift/su_mean 0.000
_refine_ls_structure_factor_coef Fsqd
_refine_ls_weighting_details 'calc w=1/[\s^2^(Fo^2^)+(0.0100P)^2^+0.0000P] where P=(Fo^2^+2Fc^2^)/3'
_refine_ls_weighting_scheme calc
_refine_ls_wR_factor_gt 0.0925
_refine_ls_wR_factor_ref 0.1004
_reflns_number_gt 5126
_reflns_number_total 7447
_reflns_threshold_expression >2sigma(I)
_cod_data_source_file ic301792w_si_002_2.cif
_cod_data_source_block twm51
_cod_original_cell_volume 3862.1(4)
_cod_database_code 4330934

loop_
_symmetry_equiv_pos_as_xyz
'x, y, z'
'-x, y, -z+1/2'
'-x, -y, -z'
'x, -y, z-1/2'

loop_
_atom_site_label
_atom_site_type_symbol
_atom_site_fract_x
_atom_site_fract_y
_atom_site_fract_z
_atom_site_U_iso_or_equiv
_atom_site_adp_type
_atom_site_occupancy
_atom_site_symmetry_multiplicity
_atom_site_calc_flag
_atom_site_refinement_flags
Ga1 Ga 0.0000 0.65234(3) 0.2500 0.02717(12) Uani 1 2 d S
F1 F 0.38208(17) -0.00683(10) 0.02006(12) 0.0558(5) Uani 1 1 d .
F2 F 0.24697(14) -0.07328(10) 0.01824(12) 0.0561(5) Uani 1 1 d .
F3 F 0.41321(15) -0.08002(10) 0.11935(12) 0.0522(5) Uani 1 1 d .
F4 F -0.00771(13) 0.09059(10) 0.06303(11) 0.0506(5) Uani 1 1 d .
F5 F 0.06411(14) 0.16063(13) 0.16957(12) 0.0648(6) Uani 1 1 d .
F6 F 0.03635(13) 0.21024(9) 0.05908(12) 0.0508(5) Uani 1 1 d .
F7 F 0.4386(2) 0.17748(12) 0.50881(15) 0.0769(7) Uani 1 1 d .
F8 F 0.27393(17) 0.20714(12) 0.41486(13) 0.0660(6) Uani 1 1 d .
F9 F 0.36358(17) 0.28598(10) 0.51177(12) 0.0547(5) Uani 1 1 d .
F10 F 0.56944(13) 0.49724(9) 0.36334(10) 0.0392(4) Uani 1 1 d .
F11 F 0.58726(17) 0.48828(9) 0.48029(12) 0.0535(5) Uani 1 1 d .
F12 F 0.71154(12) 0.43711(9) 0.45538(11) 0.0504(5) Uani 1 1 d .
N1 N 0.01812(16) 0.59991(12) 0.17079(13) 0.0279(5) Uani 1 1 d .
N2 N -0.10782(16) 0.71948(11) 0.16312(13) 0.0278(5) Uani 1 1 d .
B1 B 0.5000 0.2035(2) 0.2500 0.0259(9) Uani 1 2 d S
C1 C -0.0442(2) 0.63368(15) 0.09672(17) 0.0322(6) Uani 1 1 d .
H1A H -0.0396 0.6165 0.0522 0.039 Uiso 1 1 calc R
C2 C -0.1168(2) 0.69666(15) 0.09143(17) 0.0296(6) Uani 1 1 d .
C3 C -0.1953(2) 0.73277(15) 0.02014(17) 0.0313(6) Uani 1 1 d .
H3A H -0.2022 0.7169 -0.0287 0.038 Uiso 1 1 calc R
C4 C -0.2619(2) 0.79167(15) 0.02251(17) 0.0345(7) Uani 1 1 d .
H4A H -0.3146 0.8159 -0.0247 0.041 Uiso 1 1 calc R
C5 C -0.2504(2) 0.81516(15) 0.09600(18) 0.0360(7) Uani 1 1 d .
H5A H -0.2950 0.8553 0.0983 0.043 Uiso 1 1 calc R
C6 C -0.1729(2) 0.77867(15) 0.16481(18) 0.0336(6) Uani 1 1 d .
H6A H -0.1646 0.7949 0.2139 0.040 Uiso 1 1 calc R
C7 C 0.0856(2) 0.53175(14) 0.17747(17) 0.0281(6) Uani 1 1 d .
C8 C 0.0326(2) 0.46069(15) 0.14229(17) 0.0305(6) Uani 1 1 d .
C9 C 0.1008(2) 0.39597(17) 0.15311(19) 0.0376(7) Uani 1 1 d .
H9A H 0.0675 0.3486 0.1293 0.045 Uiso 1 1 calc R
C10 C 0.2180(2) 0.40089(16) 0.19891(19) 0.0397(7) Uani 1 1 d .
H10A H 0.2622 0.3565 0.2076 0.048 Uiso 1 1 calc R
C11 C 0.2683(2) 0.47159(16) 0.23128(18) 0.0368(7) Uani 1 1 d .
H11A H 0.3467 0.4747 0.2603 0.044 Uiso 1 1 calc R
C12 C 0.2042(2) 0.53846(15) 0.22137(17) 0.0314(6) Uani 1 1 d .
C13 C -0.0954(2) 0.44965(15) 0.09528(17) 0.0315(6) Uani 1 1 d .
H13A H -0.1302 0.5012 0.0896 0.038 Uiso 1 1 calc R
C14 C -0.1341(2) 0.41812(17) 0.01104(19) 0.0399(7) Uani 1 1 d .
H14A H -0.1115 0.4536 -0.0175 0.060 Uiso 1 1 calc R
H14B H -0.2149 0.4131 -0.0172 0.060 Uiso 1 1 calc R
H14C H -0.1004 0.3679 0.0147 0.060 Uiso 1 1 calc R
C15 C -0.1355(2) 0.39755(17) 0.14114(19) 0.0412(7) Uani 1 1 d .
H15A H -0.1110 0.4193 0.1935 0.062 Uiso 1 1 calc R
H15B H -0.1041 0.3461 0.1465 0.062 Uiso 1 1 calc R
H15C H -0.2165 0.3944 0.1123 0.062 Uiso 1 1 calc R
C16 C 0.2636(2) 0.61521(16) 0.25810(17) 0.0337(6) Uani 1 1 d .
H16A H 0.2060 0.6563 0.2408 0.040 Uiso 1 1 calc R
C17 C 0.3469(3) 0.63743(19) 0.2291(2) 0.0503(9) Uani 1 1 d .
H17A H 0.3071 0.6425 0.1717 0.075 Uiso 1 1 calc R
H17B H 0.4035 0.5975 0.2446 0.075 Uiso 1 1 calc R
H17C H 0.3823 0.6863 0.2529 0.075 Uiso 1 1 calc R
C18 C 0.3226(3) 0.6108(2) 0.34946(19) 0.0499(8) Uani 1 1 d .
H18A H 0.2691 0.5956 0.3661 0.075 Uiso 1 1 calc R
H18B H 0.3535 0.6611 0.3717 0.075 Uiso 1 1 calc R
H18C H 0.3824 0.5729 0.3681 0.075 Uiso 1 1 calc R
C19 C 0.3893(2) 0.14847(14) 0.19489(15) 0.0267(5) Uani 1 1 d .
C20 C 0.4030(2) 0.08167(14) 0.15759(16) 0.0298(6) Uani 1 1 d .
H38A H 0.4755 0.0670 0.1694 0.036 Uiso 1 1 calc R
C21 C 0.3120(2) 0.03678(15) 0.10377(17) 0.0313(6) Uani 1 1 d .
C22 C 0.2029(2) 0.05554(15) 0.08549(17) 0.0330(6) Uani 1 1 d .
H40A H 0.1419 0.0253 0.0498 0.040 Uiso 1 1 calc R
C23 C 0.1872(2) 0.12047(15) 0.12183(17) 0.0314(6) Uani 1 1 d .
C24 C 0.2786(2) 0.16641(14) 0.17492(16) 0.0292(6) Uani 1 1 d .
H42A H 0.2650 0.2104 0.1976 0.035 Uiso 1 1 calc R
C25 C 0.3371(2) -0.03074(17) 0.06541(19) 0.0391(7) Uani 1 1 d .
C26 C 0.0710(2) 0.14454(18) 0.10370(19) 0.0401(7) Uani 1 1 d .
C27 C 0.48560(19) 0.25720(14) 0.31563(16) 0.0253(6) Uani 1 1 d .
C28 C 0.4316(2) 0.23005(14) 0.35744(16) 0.0281(6) Uani 1 1 d .
H46A H 0.3959 0.1816 0.3437 0.034 Uiso 1 1 calc R
C29 C 0.4293(2) 0.27250(15) 0.41844(17) 0.0304(6) Uani 1 1 d .
C30 C 0.4807(2) 0.34537(15) 0.44080(16) 0.0307(6) Uani 1 1 d .
H48A H 0.4777 0.3746 0.4808 0.037 Uiso 1 1 calc R
C31 C 0.5363(2) 0.37281(14) 0.40158(16) 0.0273(6) Uani 1 1 d .
C32 C 0.53949(19) 0.32966(14) 0.34150(16) 0.0264(6) Uani 1 1 d .
H50A H 0.5791 0.3496 0.3172 0.032 Uiso 1 1 calc R
C33 C 0.3758(3) 0.23649(17) 0.4630(2) 0.0421(7) Uani 1 1 d .
C34 C 0.6003(2) 0.44860(15) 0.42568(18) 0.0334(6) Uani 1 1 d .
C37 C 0.2580(5) 0.1434(4) 0.6947(4) 0.102(2) Uani 1 1 d .
H69A H 0.3174 0.1714 0.6956 0.122 Uiso 1 1 calc R
C36 C 0.2797(4) 0.0866(4) 0.7476(4) 0.107(2) Uani 1 1 d .
H70A H 0.3546 0.0758 0.7849 0.128 Uiso 1 1 calc R
C35 C 0.1988(5) 0.0444(2) 0.7494(2) 0.0774(14) Uani 1 1 d .
C40 C 0.0864(4) 0.0599(2) 0.6935(3) 0.0673(11) Uani 1 1 d .
H72A H 0.0285 0.0307 0.6935 0.081 Uiso 1 1 calc R
C39 C 0.0612(3) 0.1209(2) 0.6366(2) 0.0637(11) Uani 1 1 d .
H73A H -0.0131 0.1327 0.5989 0.076 Uiso 1 1 calc R
C38 C 0.1492(4) 0.1615(2) 0.6388(3) 0.0733(12) Uani 1 1 d .
H74A H 0.1352 0.2017 0.6022 0.088 Uiso 1 1 calc R
C41 C 0.2299(8) -0.0188(3) 0.8126(3) 0.198(4) Uani 1 1 d .
H10B H 0.3106 -0.0210 0.8456 0.297 Uiso 1 1 calc R
H10C H 0.2026 -0.0684 0.7867 0.297 Uiso 1 1 calc R
H10D H 0.1963 -0.0071 0.8454 0.297 Uiso 1 1 calc R

loop_
_atom_site_aniso_label
_atom_site_aniso_U_11
_atom_site_aniso_U_22
_atom_site_aniso_U_33
_atom_site_aniso_U_23
_atom_site_aniso_U_13
_atom_site_aniso_U_12
Ga1 0.0226(2) 0.0294(2) 0.0212(3) 0.000 0.00425(18) 0.000
F1 0.0792(13) 0.0484(10) 0.0565(14) -0.0167(9) 0.0461(12) -0.0137(10)
F2 0.0442(9) 0.0548(11) 0.0600(14) -0.0325(9) 0.0183(9) -0.0147(8)
F3 0.0564(10) 0.0407(10) 0.0488(13) -0.0067(8) 0.0174(9) 0.0103(8)
F4 0.0270(7) 0.0454(10) 0.0618(14) -0.0040(9) 0.0079(8) -0.0094(7)
F5 0.0332(8) 0.1099(17) 0.0496(14) -0.0111(12) 0.0189(9) 0.0006(10)
F6 0.0326(8) 0.0394(9) 0.0658(14) 0.0042(8) 0.0128(8) 0.0054(7)
F7 0.0944(16) 0.0692(14) 0.0968(19) 0.0537(13) 0.0698(15) 0.0350(12)
F8 0.0665(13) 0.0796(14) 0.0652(15) -0.0129(11) 0.0426(12) -0.0322(11)
F9 0.0739(12) 0.0558(11) 0.0512(13) -0.0026(10) 0.0437(11) -0.0036(10)
F10 0.0397(8) 0.0311(8) 0.0345(10) 0.0049(7) 0.0087(7) -0.0049(7)
F11 0.0880(14) 0.0351(9) 0.0481(13) -0.0165(8) 0.0417(11) -0.0155(9)
F12 0.0255(7) 0.0355(9) 0.0605(13) -0.0065(8) -0.0021(7) -0.0025(7)
N1 0.0227(9) 0.0308(12) 0.0247(14) 0.0038(9) 0.0073(9) 0.0034(8)
N2 0.0271(10) 0.0253(11) 0.0230(14) 0.0002(9) 0.0059(9) 0.0019(8)
B1 0.0224(17) 0.024(2) 0.023(3) 0.000 0.0048(17) 0.000
C1 0.0336(12) 0.0320(15) 0.0252(17) -0.0024(11) 0.0099(12) 0.0033(11)
C2 0.0288(12) 0.0291(14) 0.0252(17) -0.0009(11) 0.0087(11) -0.0023(10)
C3 0.0320(12) 0.0306(14) 0.0213(16) -0.0001(11) 0.0053(11) -0.0032(11)
C4 0.0336(13) 0.0288(14) 0.0271(18) 0.0048(11) 0.0040(12) 0.0021(11)
C5 0.0378(14) 0.0280(14) 0.0311(18) -0.0006(12) 0.0083(13) 0.0088(11)
C6 0.0362(13) 0.0291(14) 0.0284(17) -0.0019(11) 0.0102(12) 0.0026(11)
C7 0.0270(12) 0.0292(14) 0.0265(16) 0.0020(11) 0.0120(11) 0.0033(10)
C8 0.0285(12) 0.0302(14) 0.0303(17) 0.0004(11) 0.0126(12) 0.0027(10)
C9 0.0326(13) 0.0348(15) 0.043(2) -0.0019(13) 0.0167(13) 0.0019(11)
C10 0.0336(13) 0.0345(15) 0.049(2) 0.0052(13) 0.0190(14) 0.0097(12)
C11 0.0233(12) 0.0457(17) 0.0362(19) 0.0044(13) 0.0105(12) 0.0067(11)
C12 0.0278(12) 0.0368(15) 0.0266(17) 0.0017(12) 0.0108(11) 0.0011(11)
C13 0.0281(12) 0.0297(14) 0.0318(18) -0.0045(11) 0.0110(12) -0.0011(10)
C14 0.0369(14) 0.0422(16) 0.0361(19) -0.0056(13) 0.0144(13) 0.0021(12)
C15 0.0316(13) 0.0463(17) 0.039(2) -0.0049(13) 0.0116(13) -0.0055(12)
C16 0.0250(12) 0.0378(15) 0.0317(18) -0.0039(12) 0.0088(12) -0.0005(11)
C17 0.0421(16) 0.0500(19) 0.062(2) -0.0134(16) 0.0278(16) -0.0144(14)
C18 0.0381(15) 0.060(2) 0.033(2) -0.0077(15) 0.0036(14) 0.0117(14)
C19 0.0264(11) 0.0244(12) 0.0181(15) 0.0039(10) 0.0023(10) -0.0016(10)
C20 0.0269(11) 0.0279(13) 0.0256(17) 0.0020(11) 0.0059(11) -0.0012(10)
C21 0.0350(13) 0.0297(14) 0.0252(17) -0.0004(11) 0.0117(12) -0.0036(11)
C22 0.0294(12) 0.0302(14) 0.0266(17) -0.0033(11) 0.0038(11) -0.0088(11)
C23 0.0260(12) 0.0345(14) 0.0237(17) 0.0040(11) 0.0043(11) -0.0029(11)
C24 0.0277(11) 0.0258(14) 0.0238(16) 0.0013(10) 0.0047(11) -0.0008(10)
C25 0.0354(14) 0.0433(17) 0.0318(19) -0.0088(13) 0.0110(13) -0.0098(12)
C26 0.0295(12) 0.0438(17) 0.035(2) -0.0032(13) 0.0071(13) -0.0074(12)
C27 0.0213(10) 0.0253(13) 0.0208(15) 0.0016(10) 0.0036(10) 0.0031(9)
C28 0.0268(11) 0.0207(12) 0.0282(16) 0.0027(10) 0.0068(11) -0.0016(9)
C29 0.0300(12) 0.0323(14) 0.0257(17) 0.0068(11) 0.0110(11) 0.0045(11)
C30 0.0342(12) 0.0288(13) 0.0240(16) 0.0005(11) 0.0102(11) 0.0057(11)
C31 0.0247(11) 0.0267(13) 0.0211(16) 0.0020(10) 0.0039(11) 0.0024(10)
C32 0.0233(11) 0.0260(13) 0.0207(16) 0.0024(10) 0.0036(10) 0.0005(9)
C33 0.0485(16) 0.0380(16) 0.041(2) 0.0030(14) 0.0234(15) 0.0022(13)
C34 0.0335(13) 0.0307(14) 0.0283(18) -0.0015(12) 0.0093(12) -0.0007(11)
C37 0.078(3) 0.134(5) 0.108(5) -0.085(4) 0.057(4) -0.030(3)
C36 0.062(3) 0.131(5) 0.088(5) -0.067(4) 0.006(3) 0.028(3)
C35 0.108(4) 0.059(2) 0.036(3) -0.0090(18) 0.012(2) 0.042(3)
C40 0.087(3) 0.061(2) 0.066(3) -0.029(2) 0.047(2) -0.013(2)
C39 0.0532(19) 0.073(3) 0.042(2) -0.0192(19) 0.0064(17) 0.0151(19)
C38 0.106(3) 0.064(3) 0.057(3) -0.018(2) 0.046(3) -0.005(2)
C41 0.382(12) 0.090(4) 0.053(4) 0.013(3) 0.053(6) 0.124(6)

loop_
_atom_type_symbol
_atom_type_description
_atom_type_scat_dispersion_real
_atom_type_scat_dispersion_imag
_atom_type_scat_source
C C 0.0181 0.0091 'International Tables Vol C Tables 4.2.6.8 and 6.1.1.4'
H H 0.0000 0.0000 'International Tables Vol C Tables 4.2.6.8 and 6.1.1.4'
B B 0.0090 0.0039 'International Tables Vol C Tables 4.2.6.8 and 6.1.1.4'
F F 0.0727 0.0534 'International Tables Vol C Tables 4.2.6.8 and 6.1.1.4'
Ga Ga -1.2846 0.7763 'International Tables Vol C Tables 4.2.6.8 and 6.1.1.4'
N N 0.0311 0.0180 'International Tables Vol C Tables 4.2.6.8 and 6.1.1.4'

loop_
_geom_angle_atom_site_label_1
_geom_angle_atom_site_label_2
_geom_angle_atom_site_label_3
_geom_angle
_geom_angle_site_symmetry_1
_geom_angle_site_symmetry_3
N1 Ga1 N1 122.86(13) . 2
N1 Ga1 N2 86.31(9) . .
N1 Ga1 N2 128.69(9) 2 .
N1 Ga1 N2 128.69(9) . 2
N1 Ga1 N2 86.31(9) 2 2
N2 Ga1 N2 108.22(12) . 2
C1 N1 C7 118.3(2) . .
C1 N1 Ga1 111.85(17) . .
C7 N1 Ga1 129.82(18) . .
C6 N2 C2 119.8(2) . .
C6 N2 Ga1 130.07(19) . .
C2 N2 Ga1 110.11(16) . .
C27 B1 C27 111.9(3) 2_655 .
C27 B1 C19 113.36(12) 2_655 2_655
C27 B1 C19 104.16(12) . 2_655
C27 B1 C19 104.16(12) 2_655 .
C27 B1 C19 113.35(12) . .
C19 B1 C19 110.1(3) 2_655 .
N1 C1 C2 116.5(2) . .
N1 C1 H1A 121.7 . .
C2 C1 H1A 121.7 . .
N2 C2 C3 120.1(2) . .
N2 C2 C1 115.0(2) . .
C3 C2 C1 124.9(3) . .
C4 C3 C2 119.6(3) . .
C4 C3 H3A 120.2 . .
C2 C3 H3A 120.2 . .
C3 C4 C5 119.7(2) . .
C3 C4 H4A 120.2 . .
C5 C4 H4A 120.2 . .
C6 C5 C4 119.4(3) . .
C6 C5 H5A 120.3 . .
C4 C5 H5A 120.3 . .
N2 C6 C5 121.5(3) . .
N2 C6 H6A 119.3 . .
C5 C6 H6A 119.3 . .
C8 C7 C12 121.6(2) . .
C8 C7 N1 120.0(2) . .
C12 C7 N1 118.4(2) . .
C9 C8 C7 118.0(2) . .
C9 C8 C13 118.1(2) . .
C7 C8 C13 123.9(2) . .
C8 C9 C10 121.2(3) . .
C8 C9 H9A 119.4 . .
C10 C9 H9A 119.4 . .
C11 C10 C9 119.9(3) . .
C11 C10 H10A 120.1 . .
C9 C10 H10A 120.1 . .
C10 C11 C12 121.3(2) . .
C10 C11 H11A 119.3 . .
C12 C11 H11A 119.3 . .
C11 C12 C7 118.0(2) . .
C11 C12 C16 119.4(2) . .
C7 C12 C16 122.6(2) . .
C15 C13 C14 111.3(2) . .
C15 C13 C8 111.0(2) . .
C14 C13 C8 111.7(2) . .
C15 C13 H13A 107.6 . .
C14 C13 H13A 107.6 . .
C8 C13 H13A 107.6 . .
C13 C14 H14A 109.5 . .
C13 C14 H14B 109.5 . .
H14A C14 H14B 109.5 . .
C13 C14 H14C 109.5 . .
H14A C14 H14C 109.5 . .
H14B C14 H14C 109.5 . .
C13 C15 H15A 109.5 . .
C13 C15 H15B 109.5 . .
H15A C15 H15B 109.5 . .
C13 C15 H15C 109.5 . .
H15A C15 H15C 109.5 . .
H15B C15 H15C 109.5 . .
C12 C16 C18 110.4(3) . .
C12 C16 C17 111.5(2) . .
C18 C16 C17 111.0(2) . .
C12 C16 H16A 107.9 . .
C18 C16 H16A 107.9 . .
C17 C16 H16A 107.9 . .
C16 C17 H17A 109.5 . .
C16 C17 H17B 109.5 . .
H17A C17 H17B 109.5 . .
C16 C17 H17C 109.5 . .
H17A C17 H17C 109.5 . .
H17B C17 H17C 109.5 . .
C16 C18 H18A 109.5 . .
C16 C18 H18B 109.5 . .
H18A C18 H18B 109.5 . .
C16 C18 H18C 109.5 . .
H18A C18 H18C 109.5 . .
H18B C18 H18C 109.5 . .
C24 C19 C20 115.7(2) . .
C24 C19 B1 125.1(2) . .
C20 C19 B1 118.9(2) . .
C21 C20 C19 122.3(2) . .
C21 C20 H38A 118.9 . .
C19 C20 H38A 118.9 . .
C22 C21 C20 120.9(2) . .
C22 C21 C25 121.9(2) . .
C20 C21 C25 117.2(2) . .
C23 C22 C21 118.0(2) . .
C23 C22 H40A 121.0 . .
C21 C22 H40A 121.0 . .
C22 C23 C24 121.1(2) . .
C22 C23 C26 120.6(2) . .
C24 C23 C26 118.3(2) . .
C19 C24 C23 122.1(2) . .
C19 C24 H42A 119.0 . .
C23 C24 H42A 119.0 . .
F2 C25 F3 106.5(2) . .
F2 C25 F1 106.7(3) . .
F3 C25 F1 105.3(2) . .
F2 C25 C21 113.7(2) . .
F3 C25 C21 112.6(3) . .
F1 C25 C21 111.4(2) . .
F5 C26 F4 106.6(2) . .
F5 C26 F6 105.1(2) . .
F4 C26 F6 106.0(2) . .
F5 C26 C23 113.0(2) . .
F4 C26 C23 113.4(2) . .
F6 C26 C23 112.2(2) . .
C32 C27 C28 114.9(2) . .
C32 C27 B1 121.9(2) . .
C28 C27 B1 122.7(2) . .
C29 C28 C27 122.6(2) . .
C29 C28 H46A 118.7 . .
C27 C28 H46A 118.7 . .
C28 C29 C30 120.9(2) . .
C28 C29 C33 118.6(2) . .
C30 C29 C33 120.3(3) . .
C31 C30 C29 117.6(3) . .
C31 C30 H48A 121.2 . .
C29 C30 H48A 121.2 . .
C30 C31 C32 121.1(2) . .
C30 C31 C34 121.0(3) . .
C32 C31 C34 117.8(2) . .
C31 C32 C27 122.9(2) . .
C31 C32 H50A 118.6 . .
C27 C32 H50A 118.6 . .
F9 C33 F8 106.3(2) . .
F9 C33 F7 106.4(3) . .
F8 C33 F7 106.4(3) . .
F9 C33 C29 113.5(2) . .
F8 C33 C29 113.1(3) . .
F7 C33 C29 110.6(2) . .
F11 C34 F10 106.0(2) . .
F11 C34 F12 107.3(2) . .
F10 C34 F12 105.4(2) . .
F11 C34 C31 113.7(2) . .
F10 C34 C31 112.4(2) . .
F12 C34 C31 111.4(2) . .
C36 C37 C38 120.8(5) . .
C36 C37 H69A 119.6 . .
C38 C37 H69A 119.6 . .
C37 C36 C35 122.6(5) . .
C37 C36 H70A 118.7 . .
C35 C36 H70A 118.7 . .
C36 C35 C40 119.1(5) . .
C36 C35 C41 119.7(6) . .
C40 C35 C41 121.3(6) . .
C35 C40 C39 119.3(4) . .
C35 C40 H72A 120.4 . .
C39 C40 H72A 120.4 . .
C38 C39 C40 118.0(4) . .
C38 C39 H73A 121.0 . .
C40 C39 H73A 121.0 . .
C39 C38 C37 120.2(5) . .
C39 C38 H74A 119.9 . .
C37 C38 H74A 119.9 . .
C35 C41 H10B 109.5 . .
C35 C41 H10C 109.5 . .
H10B C41 H10C 109.5 . .
C35 C41 H10D 109.5 . .
H10B C41 H10D 109.5 . .
H10C C41 H10D 109.5 . .

loop_
_geom_bond_atom_site_label_1
_geom_bond_atom_site_label_2
_geom_bond_distance
_geom_bond_site_symmetry_2
Ga1 N1 1.875(2) .
Ga1 N1 1.875(2) 2
Ga1 N2 1.958(2) .
Ga1 N2 1.958(2) 2
F1 C25 1.344(3) .
F2 C25 1.326(3) .
F3 C25 1.340(3) .
F4 C26 1.336(3) .
F5 C26 1.335(4) .
F6 C26 1.348(3) .
F7 C33 1.334(3) .
F8 C33 1.328(4) .
F9 C33 1.327(3) .
F10 C34 1.340(3) .
F11 C34 1.327(3) .
F12 C34 1.341(3) .
N1 C1 1.370(3) .
N1 C7 1.448(3) .
N2 C6 1.354(3) .
N2 C2 1.370(3) .
B1 C27 1.640(3) 2_655
B1 C27 1.640(3) .
B1 C19 1.644(3) 2_655
B1 C19 1.644(3) .
C1 C2 1.429(3) .
C1 H1A 0.9300 .
C2 C3 1.396(4) .
C3 C4 1.369(4) .
C3 H3A 0.9300 .
C4 C5 1.393(4) .
C4 H4A 0.9300 .
C5 C6 1.367(4) .
C5 H5A 0.9300 .
C6 H6A 0.9300 .
C7 C8 1.404(4) .
C7 C12 1.409(3) .
C8 C9 1.392(4) .
C8 C13 1.526(3) .
C9 C10 1.392(4) .
C9 H9A 0.9300 .
C10 C11 1.377(4) .
C10 H10A 0.9300 .
C11 C12 1.393(3) .
C11 H11A 0.9300 .
C12 C16 1.520(4) .
C13 C15 1.524(4) .
C13 C14 1.525(4) .
C13 H13A 0.9800 .
C14 H14A 0.9600 .
C14 H14B 0.9600 .
C14 H14C 0.9600 .
C15 H15A 0.9600 .
C15 H15B 0.9600 .
C15 H15C 0.9600 .
C16 C18 1.524(4) .
C16 C17 1.530(4) .
C16 H16A 0.9800 .
C17 H17A 0.9600 .
C17 H17B 0.9600 .
C17 H17C 0.9600 .
C18 H18A 0.9600 .
C18 H18B 0.9600 .
C18 H18C 0.9600 .
C19 C24 1.391(3) .
C19 C20 1.405(4) .
C20 C21 1.388(3) .
C20 H38A 0.9300 .
C21 C22 1.382(4) .
C21 C25 1.493(4) .
C22 C23 1.380(4) .
C22 H40A 0.9300 .
C23 C24 1.397(3) .
C23 C26 1.496(4) .
C24 H42A 0.9300 .
C27 C32 1.400(3) .
C27 C28 1.401(4) .
C28 C29 1.385(4) .
C28 H46A 0.9300 .
C29 C30 1.389(4) .
C29 C33 1.494(4) .
C30 C31 1.379(4) .
C30 H48A 0.9300 .
C31 C32 1.382(4) .
C31 C34 1.501(3) .
C32 H50A 0.9300 .
C37 C36 1.327(8) .
C37 C38 1.368(7) .
C37 H69A 0.9300 .
C36 C35 1.329(7) .
C36 H70A 0.9300 .
C35 C40 1.393(6) .
C35 C41 1.517(7) .
C40 C39 1.422(6) .
C40 H72A 0.9300 .
C39 C38 1.364(6) .
C39 H73A 0.9300 .
C38 H74A 0.9300 .
C41 H10B 0.9600 .
C41 H10C 0.9600 .
C41 H10D 0.9600 .

loop_
_geom_torsion_atom_site_label_1
_geom_torsion_atom_site_label_2
_geom_torsion_atom_site_label_3
_geom_torsion_atom_site_label_4
_geom_torsion
_geom_torsion_site_symmetry_1
N1 Ga1 N1 C1 137.33(19) 2
N2 Ga1 N1 C1 2.58(17) .
N2 Ga1 N1 C1 -107.89(18) 2
N1 Ga1 N1 C7 -42.37(18) 2
N2 Ga1 N1 C7 -177.1(2) .
N2 Ga1 N1 C7 72.4(2) 2
N1 Ga1 N2 C6 177.0(2) .
N1 Ga1 N2 C6 46.9(2) 2
N2 Ga1 N2 C6 -53.31(19) 2
N1 Ga1 N2 C2 0.08(16) .
N1 Ga1 N2 C2 -130.08(16) 2
N2 Ga1 N2 C2 129.74(18) 2
C7 N1 C1 C2 174.9(2) .
Ga1 N1 C1 C2 -4.8(3) .
C6 N2 C2 C3 -2.0(4) .
Ga1 N2 C2 C3 175.36(19) .
C6 N2 C2 C1 -180.0(2) .
Ga1 N2 C2 C1 -2.7(3) .
N1 C1 C2 N2 5.1(3) .
N1 C1 C2 C3 -172.9(2) .
N2 C2 C3 C4 0.9(4) .
C1 C2 C3 C4 178.7(2) .
C2 C3 C4 C5 0.3(4) .
C3 C4 C5 C6 -0.3(4) .
C2 N2 C6 C5 1.9(4) .
Ga1 N2 C6 C5 -174.8(2) .
C4 C5 C6 N2 -0.8(4) .
C1 N1 C7 C8 -68.5(3) .
Ga1 N1 C7 C8 111.2(3) .
C1 N1 C7 C12 113.0(3) .
Ga1 N1 C7 C12 -67.3(3) .
C12 C7 C8 C9 1.1(4) .
N1 C7 C8 C9 -177.4(3) .
C12 C7 C8 C13 179.0(3) .
N1 C7 C8 C13 0.5(4) .
C7 C8 C9 C10 1.4(4) .
C13 C8 C9 C10 -176.6(3) .
C8 C9 C10 C11 -3.0(5) .
C9 C10 C11 C12 2.1(5) .
C10 C11 C12 C7 0.4(4) .
C10 C11 C12 C16 -179.9(3) .
C8 C7 C12 C11 -2.0(4) .
N1 C7 C12 C11 176.5(3) .
C8 C7 C12 C16 178.3(3) .
N1 C7 C12 C16 -3.2(4) .
C9 C8 C13 C15 67.1(3) .
C7 C8 C13 C15 -110.8(3) .
C9 C8 C13 C14 -57.7(3) .
C7 C8 C13 C14 124.4(3) .
C11 C12 C16 C18 -67.6(3) .
C7 C12 C16 C18 112.1(3) .
C11 C12 C16 C17 56.3(4) .
C7 C12 C16 C17 -124.0(3) .
C27 B1 C19 C24 -93.1(3) 2_655
C27 B1 C19 C24 28.8(3) .
C19 B1 C19 C24 145.0(3) 2_655
C27 B1 C19 C20 80.2(3) 2_655
C27 B1 C19 C20 -157.9(2) .
C19 B1 C19 C20 -41.71(18) 2_655
C24 C19 C20 C21 0.5(4) .
B1 C19 C20 C21 -173.4(2) .
C19 C20 C21 C22 -1.1(4) .
C19 C20 C21 C25 177.4(3) .
C20 C21 C22 C23 0.5(4) .
C25 C21 C22 C23 -177.9(3) .
C21 C22 C23 C24 0.6(4) .
C21 C22 C23 C26 179.1(3) .
C20 C19 C24 C23 0.6(4) .
B1 C19 C24 C23 174.1(2) .
C22 C23 C24 C19 -1.2(4) .
C26 C23 C24 C19 -179.8(3) .
C22 C21 C25 F2 -5.0(4) .
C20 C21 C25 F2 176.5(3) .
C22 C21 C25 F3 -126.3(3) .
C20 C21 C25 F3 55.2(3) .
C22 C21 C25 F1 115.6(3) .
C20 C21 C25 F1 -62.8(3) .
C22 C23 C26 F5 133.0(3) .
C24 C23 C26 F5 -48.5(4) .
C22 C23 C26 F4 11.6(4) .
C24 C23 C26 F4 -169.8(3) .
C22 C23 C26 F6 -108.5(3) .
C24 C23 C26 F6 70.1(3) .
C27 B1 C27 C32 -33.12(17) 2_655
C19 B1 C27 C32 89.7(3) 2_655
C19 B1 C27 C32 -150.6(2) .
C27 B1 C27 C28 155.5(2) 2_655
C19 B1 C27 C28 -81.7(2) 2_655
C19 B1 C27 C28 38.0(3) .
C32 C27 C28 C29 1.5(3) .
B1 C27 C28 C29 173.4(2) .
C27 C28 C29 C30 0.5(4) .
C27 C28 C29 C33 -176.2(2) .
C28 C29 C30 C31 -1.6(4) .
C33 C29 C30 C31 175.0(2) .
C29 C30 C31 C32 0.8(3) .
C29 C30 C31 C34 -176.1(2) .
C30 C31 C32 C27 1.3(4) .
C34 C31 C32 C27 178.2(2) .
C28 C27 C32 C31 -2.4(3) .
B1 C27 C32 C31 -174.4(2) .
C28 C29 C33 F9 -170.8(2) .
C30 C29 C33 F9 12.5(4) .
C28 C29 C33 F8 -49.5(3) .
C30 C29 C33 F8 133.8(3) .
C28 C29 C33 F7 69.8(3) .
C30 C29 C33 F7 -106.9(3) .
C30 C31 C34 F11 -6.8(3) .
C32 C31 C34 F11 176.3(2) .
C30 C31 C34 F10 -127.3(3) .
C32 C31 C34 F10 55.8(3) .
C30 C31 C34 F12 114.7(3) .
C32 C31 C34 F12 -62.2(3) .
C38 C37 C36 C35 0.2(8) .
C37 C36 C35 C40 0.3(7) .
C37 C36 C35 C41 -179.0(5) .
C36 C35 C40 C39 -0.6(6) .
C41 C35 C40 C39 178.6(4) .
C35 C40 C39 C38 0.5(5) .
C40 C39 C38 C37 -0.1(6) .
C36 C37 C38 C39 -0.2(7) .
